data_7221544
loop_
_publ_author_name
'Ghalsasi, Prasanna Shridhar'
'Mande, Hemant'
'Arulsamy, Navamoney'

_publ_section_title
;
 Racemic and Conglomerate 1-(4-Haloaryl)ethylammonium Tetrachlorocobaltate
 Salts: Formation of Helical Structures
;
_journal_name_full 'RSC Adv.'
_journal_paper_doi 10.1039/C5RA11719D
_journal_year 2015
_chemical_formula_moiety '2(C8 H11 F N), Cl4 Co'
_chemical_formula_sum 'C16 H22 Cl4 Co F2 N2'
_chemical_formula_weight 481.09
_chemical_name_systematic
;
?
;
_space_group_IT_number 2
_symmetry_cell_setting triclinic
_symmetry_space_group_name_Hall '-P 1'
_symmetry_space_group_name_H-M 'P -1'
_atom_sites_solution_hydrogens geom
_atom_sites_solution_primary direct
_atom_sites_solution_secondary difmap
_audit_creation_method SHELXL-97
_audit_update_record
;
2012-12-20 deposited with the CCDC.
2015-07-13 downloaded from the CCDC.
;
_cell_angle_alpha 90.529(1)
_cell_angle_beta 92.765(1)
_cell_angle_gamma 98.009(1)
_cell_formula_units_Z 2
_cell_length_a 7.1784(1)
_cell_length_b 10.5916(1)
_cell_length_c 14.2341(1)
_cell_measurement_reflns_used 9908
_cell_measurement_temperature 150(2)
_cell_measurement_theta_max 34.88
_cell_measurement_theta_min 3.68
_cell_volume 1070.29(2)
_computing_cell_refinement 'Bruker SAINT'
_computing_data_collection 'Bruker APEX2'
_computing_data_reduction 'Bruker SAINT'
_computing_molecular_graphics 'Bruker SHELXTL'
_computing_publication_material 'Bruker SHELXTL'
_computing_structure_refinement 'SHELXL-97 (Sheldrick, 2008)'
_computing_structure_solution 'SHELXS-97 (Sheldrick, 2008)'
_diffrn_ambient_temperature 150(2)
_diffrn_measured_fraction_theta_full 0.988
_diffrn_measured_fraction_theta_max 0.988
_diffrn_measurement_device_type 'Bruker APEX-II CCD'
_diffrn_measurement_method '\f and \w scans'
_diffrn_radiation_monochromator graphite
_diffrn_radiation_source 'fine-focus sealed tube'
_diffrn_radiation_type MoK\a
_diffrn_radiation_wavelength 0.71073
_diffrn_reflns_av_R_equivalents 0.0289
_diffrn_reflns_av_sigmaI/netI 0.0313
_diffrn_reflns_limit_h_max 11
_diffrn_reflns_limit_h_min -11
_diffrn_reflns_limit_k_max 16
_diffrn_reflns_limit_k_min -16
_diffrn_reflns_limit_l_max 22
_diffrn_reflns_limit_l_min -22
_diffrn_reflns_number 26224
_diffrn_reflns_theta_full 33.73
_diffrn_reflns_theta_max 33.73
_diffrn_reflns_theta_min 2.87
_exptl_absorpt_coefficient_mu 1.320
_exptl_absorpt_correction_T_max 0.9018
_exptl_absorpt_correction_T_min 0.7089
_exptl_absorpt_correction_type multi-scan
_exptl_absorpt_process_details 'SADABS (Bruker AXS Inc., 2008)'
_exptl_crystal_colour blue
_exptl_crystal_density_diffrn 1.493
_exptl_crystal_density_method 'not measured'
_exptl_crystal_description rectangular
_exptl_crystal_F_000 490
_exptl_crystal_size_max 0.28
_exptl_crystal_size_mid 0.22
_exptl_crystal_size_min 0.08
_refine_diff_density_max 1.571
_refine_diff_density_min -0.823
_refine_diff_density_rms 0.077
_refine_ls_extinction_method none
_refine_ls_goodness_of_fit_ref 1.032
_refine_ls_hydrogen_treatment mixed
_refine_ls_matrix_type full
_refine_ls_number_parameters 298
_refine_ls_number_reflns 8471
_refine_ls_number_restraints 0
_refine_ls_restrained_S_all 1.032
_refine_ls_R_factor_all 0.0620
_refine_ls_R_factor_gt 0.0415
_refine_ls_shift/su_max 0.000
_refine_ls_shift/su_mean 0.000
_refine_ls_structure_factor_coef Fsqd
_refine_ls_weighting_details 'calc w=1/[\s^2^(Fo^2^)+(0.0472P)^2^+0.5737P] where P=(Fo^2^+2Fc^2^)/3'
_refine_ls_weighting_scheme calc
_refine_ls_wR_factor_gt 0.0977
_refine_ls_wR_factor_ref 0.1089
_reflns_number_gt 6311
_reflns_number_total 8471
_reflns_threshold_expression >2sigma(I)
_cod_data_source_file c5ra11719d2.cif
_cod_data_source_block pg37
_cod_depositor_comments
;
The following automatic conversions were performed:

'_symmetry_cell_setting' value 'Triclinic' changed to 'triclinic'
according to
/usr/data/users/saulius/crontab/automatic-downloads/rss-feeds/RSC/lib/dictionaries/cif_core.dic
dictionary named 'cif_core.dic' version 2.4.2 from 2011-04-26.

'_exptl_absorpt_correction_type' value 'MULTI-SCAN' changed to
'multi-scan' according to
/usr/data/users/saulius/crontab/automatic-downloads/rss-feeds/RSC/lib/dictionaries/cif_core.dic
dictionary named 'cif_core.dic' version 2.4.2 from 2011-04-26.

Automatic conversion script
Id: cif_fix_values 3271 2015-04-21 07:52:19Z andrius 
;
_cod_original_sg_symbol_H-M P-1
_cod_database_code 7221544

loop_
_symmetry_equiv_pos_as_xyz
'x, y, z'
'-x, -y, -z'

loop_
_atom_site_label
_atom_site_type_symbol
_atom_site_fract_x
_atom_site_fract_y
_atom_site_fract_z
_atom_site_U_iso_or_equiv
_atom_site_adp_type
_atom_site_occupancy
_atom_site_symmetry_multiplicity
_atom_site_calc_flag
_atom_site_refinement_flags
Co1 Co 0.26518(3) 0.23264(2) -0.021041(17) 0.02677(7) Uani 1 1 d .
Cl1 Cl 0.49831(6) 0.34931(4) -0.09784(3) 0.03174(9) Uani 1 1 d .
Cl2 Cl 0.33700(7) 0.24251(4) 0.13707(3) 0.03223(10) Uani 1 1 d .
Cl3 Cl -0.00493(6) 0.31621(5) -0.05348(3) 0.03240(10) Uani 1 1 d .
Cl4 Cl 0.24615(8) 0.02853(5) -0.07152(3) 0.04004(12) Uani 1 1 d .
N1 N 0.3156(3) -0.07056(18) 0.14011(11) 0.0337(3) Uani 1 1 d .
H1A H 0.318(4) 0.013(3) 0.1321(19) 0.048(7) Uiso 1 1 d .
H1B H 0.239(5) -0.109(3) 0.100(2) 0.063(9) Uiso 1 1 d .
H1C H 0.436(5) -0.081(3) 0.124(2) 0.069(10) Uiso 1 1 d .
C1 C 0.0915(4) -0.1047(4) 0.26217(19) 0.0703(9) Uani 1 1 d .
H1D H 0.0041 -0.1532 0.2156 0.105 Uiso 1 1 calc R
H1E H 0.0707 -0.0152 0.2621 0.105 Uiso 1 1 calc R
H1F H 0.0697 -0.1400 0.3247 0.105 Uiso 1 1 calc R
C2 C 0.2847(4) -0.1132(3) 0.23843(15) 0.0470(5) Uani 1 1 d .
H2D H 0.2997 -0.2056 0.2398 0.056 Uiso 1 1 calc R
C3 C 0.4350(3) -0.0448(2) 0.30633(13) 0.0411(5) Uani 1 1 d .
C4 C 0.4224(4) 0.0744(3) 0.34631(16) 0.0469(5) Uani 1 1 d .
H4 H 0.333(4) 0.115(3) 0.336(2) 0.048(8) Uiso 1 1 d .
C5 C 0.5629(4) 0.1320(2) 0.40997(16) 0.0502(6) Uani 1 1 d .
H5 H 0.548(4) 0.209(3) 0.436(2) 0.057(8) Uiso 1 1 d .
C6 C 0.7079(4) 0.0677(3) 0.43114(15) 0.0493(6) Uani 1 1 d .
F1 F 0.8476(3) 0.1227(2) 0.49338(11) 0.0754(6) Uani 1 1 d .
C7 C 0.7249(4) -0.0490(3) 0.3944(2) 0.0602(7) Uani 1 1 d .
H7 H 0.835(6) -0.096(4) 0.413(3) 0.097(13) Uiso 1 1 d .
C8 C 0.5861(4) -0.1050(3) 0.33080(18) 0.0527(6) Uani 1 1 d .
H8 H 0.599(5) -0.177(3) 0.297(2) 0.072(10) Uiso 1 1 d .
N2 N 0.7473(3) 0.40884(17) 0.11114(12) 0.0305(3) Uani 1 1 d .
H2A H 0.642(4) 0.365(2) 0.1159(18) 0.037(6) Uiso 1 1 d .
H2B H 0.795(4) 0.382(2) 0.0589(19) 0.040(6) Uiso 1 1 d .
H2C H 0.751(5) 0.486(3) 0.104(2) 0.063(9) Uiso 1 1 d .
C9 C 0.8753(3) 0.2544(2) 0.21377(17) 0.0378(4) Uani 1 1 d .
H9A H 0.751(4) 0.218(2) 0.2344(18) 0.041(6) Uiso 1 1 d .
H9B H 0.962(4) 0.247(3) 0.267(2) 0.052(8) Uiso 1 1 d .
H9C H 0.911(4) 0.209(3) 0.161(2) 0.048(7) Uiso 1 1 d .
C10 C 0.8829(3) 0.39437(18) 0.19205(14) 0.0317(4) Uani 1 1 d .
H10 H 1.008(3) 0.426(2) 0.1699(16) 0.032(6) Uiso 1 1 d .
C11 C 0.8410(3) 0.47099(19) 0.27653(14) 0.0383(4) Uani 1 1 d .
C12 C 0.6598(4) 0.4714(3) 0.30501(17) 0.0509(6) Uani 1 1 d .
H12 H 0.558(4) 0.423(3) 0.272(2) 0.048(7) Uiso 1 1 d .
C13 C 0.6274(6) 0.5374(3) 0.38671(19) 0.0678(9) Uani 1 1 d .
H13 H 0.504(5) 0.531(3) 0.403(2) 0.062(9) Uiso 1 1 d .
C14 C 0.7788(7) 0.6006(3) 0.43726(18) 0.0720(10) Uani 1 1 d .
F2 F 0.7472(4) 0.6639(2) 0.51794(13) 0.1038(9) Uani 1 1 d .
C15 C 0.9584(7) 0.6021(3) 0.4121(2) 0.0805(11) Uani 1 1 d .
H15 H 1.075(6) 0.657(4) 0.444(3) 0.093(12) Uiso 1 1 d .
C16 C 0.9913(5) 0.5376(3) 0.3290(2) 0.0662(8) Uani 1 1 d .
H16 H 1.136(6) 0.538(4) 0.306(3) 0.088(12) Uiso 1 1 d .

loop_
_atom_site_aniso_label
_atom_site_aniso_U_11
_atom_site_aniso_U_22
_atom_site_aniso_U_33
_atom_site_aniso_U_23
_atom_site_aniso_U_13
_atom_site_aniso_U_12
Co1 0.02367(11) 0.03129(12) 0.02510(11) -0.00028(8) -0.00069(8) 0.00373(8)
Cl1 0.02535(19) 0.0361(2) 0.0346(2) 0.00462(16) 0.00465(15) 0.00590(15)
Cl2 0.0332(2) 0.0365(2) 0.02533(19) -0.00026(15) -0.00133(15) 0.00014(16)
Cl3 0.02182(18) 0.0416(2) 0.0343(2) 0.00317(17) 0.00157(15) 0.00626(15)
Cl4 0.0546(3) 0.0320(2) 0.0310(2) -0.00495(17) 0.0038(2) -0.00306(19)
N1 0.0463(10) 0.0343(8) 0.0202(7) -0.0008(6) 0.0019(6) 0.0048(7)
C1 0.0457(14) 0.127(3) 0.0345(12) -0.0073(15) 0.0033(10) 0.0012(16)
C2 0.0504(13) 0.0600(14) 0.0250(9) 0.0041(9) 0.0006(8) -0.0117(10)
C3 0.0458(11) 0.0539(12) 0.0183(7) -0.0012(7) 0.0029(7) -0.0118(9)
C4 0.0548(14) 0.0503(13) 0.0336(11) 0.0071(9) -0.0028(10) 0.0018(11)
C5 0.0725(17) 0.0419(12) 0.0315(10) -0.0007(9) 0.0025(10) -0.0092(11)
C6 0.0521(13) 0.0651(15) 0.0238(9) -0.0024(9) -0.0025(9) -0.0143(11)
F1 0.0709(11) 0.1000(14) 0.0431(8) -0.0098(9) -0.0175(8) -0.0230(10)
C7 0.0491(15) 0.085(2) 0.0460(14) -0.0126(14) -0.0032(11) 0.0115(14)
C8 0.0521(14) 0.0650(16) 0.0401(12) -0.0160(11) 0.0029(10) 0.0058(12)
N2 0.0326(8) 0.0307(8) 0.0278(7) -0.0015(6) 0.0013(6) 0.0032(6)
C9 0.0404(11) 0.0333(9) 0.0414(11) 0.0010(8) 0.0032(9) 0.0105(8)
C10 0.0296(8) 0.0319(9) 0.0327(9) -0.0018(7) -0.0023(7) 0.0028(7)
C11 0.0550(13) 0.0294(9) 0.0303(9) -0.0019(7) -0.0090(8) 0.0091(8)
C12 0.0632(16) 0.0567(14) 0.0345(11) -0.0083(10) -0.0002(11) 0.0158(12)
C13 0.100(3) 0.075(2) 0.0359(13) -0.0064(12) 0.0084(15) 0.0369(19)
C14 0.143(3) 0.0471(14) 0.0305(11) -0.0087(10) -0.0055(16) 0.0318(18)
F2 0.201(3) 0.0740(12) 0.0421(9) -0.0239(9) 0.0009(13) 0.0413(15)
C15 0.119(3) 0.0640(19) 0.0525(17) -0.0265(15) -0.0263(19) 0.0032(19)
C16 0.077(2) 0.0616(17) 0.0553(16) -0.0210(13) -0.0189(15) 0.0023(15)

loop_
_atom_type_symbol
_atom_type_description
_atom_type_scat_dispersion_real
_atom_type_scat_dispersion_imag
_atom_type_scat_source
C C 0.0033 0.0016 'International Tables Vol C Tables 4.2.6.8 and 6.1.1.4'
H H 0.0000 0.0000 'International Tables Vol C Tables 4.2.6.8 and 6.1.1.4'
N N 0.0061 0.0033 'International Tables Vol C Tables 4.2.6.8 and 6.1.1.4'
F F 0.0171 0.0103 'International Tables Vol C Tables 4.2.6.8 and 6.1.1.4'
Cl Cl 0.1484 0.1585 'International Tables Vol C Tables 4.2.6.8 and 6.1.1.4'
Co Co 0.3494 0.9721 'International Tables Vol C Tables 4.2.6.8 and 6.1.1.4'

loop_
_geom_angle_atom_site_label_1
_geom_angle_atom_site_label_2
_geom_angle_atom_site_label_3
_geom_angle
Cl4 Co1 Cl1 107.63(2)
Cl4 Co1 Cl3 112.47(2)
Cl1 Co1 Cl3 107.737(19)
Cl4 Co1 Cl2 109.02(2)
Cl1 Co1 Cl2 109.872(19)
Cl3 Co1 Cl2 110.058(19)
C2 N1 H1A 114.4(18)
C2 N1 H1B 114(2)
H1A N1 H1B 108(3)
C2 N1 H1C 110(2)
H1A N1 H1C 101(3)
H1B N1 H1C 109(3)
C2 C1 H1D 109.5
C2 C1 H1E 109.5
H1D C1 H1E 109.5
C2 C1 H1F 109.5
H1D C1 H1F 109.5
H1E C1 H1F 109.5
C1 C2 N1 110.3(2)
C1 C2 C3 115.0(2)
N1 C2 C3 110.99(18)
C1 C2 H2D 106.7
N1 C2 H2D 106.7
C3 C2 H2D 106.7
C8 C3 C4 119.3(2)
C8 C3 C2 117.9(2)
C4 C3 C2 122.8(2)
C5 C4 C3 120.5(3)
C5 C4 H4 115(2)
C3 C4 H4 124(2)
C6 C5 C4 117.3(2)
C6 C5 H5 125(2)
C4 C5 H5 118(2)
C5 C6 C7 124.1(2)
C5 C6 F1 118.2(2)
C7 C6 F1 117.7(3)
C6 C7 C8 118.3(3)
C6 C7 H7 122(2)
C8 C7 H7 120(2)
C3 C8 C7 120.5(3)
C3 C8 H8 117(2)
C7 C8 H8 122(2)
C10 N2 H2A 113.3(18)
C10 N2 H2B 108.3(17)
H2A N2 H2B 107(2)
C10 N2 H2C 105(2)
H2A N2 H2C 118(3)
H2B N2 H2C 104(3)
C10 C9 H9A 111.7(15)
C10 C9 H9B 107.8(17)
H9A C9 H9B 106(2)
C10 C9 H9C 110.4(17)
H9A C9 H9C 112(2)
H9B C9 H9C 109(2)
N2 C10 C11 110.89(16)
N2 C10 C9 108.99(16)
C11 C10 C9 111.85(17)
N2 C10 H10 105.6(14)
C11 C10 H10 110.5(13)
C9 C10 H10 108.8(14)
C12 C11 C16 119.7(2)
C12 C11 C10 122.07(19)
C16 C11 C10 118.2(2)
C11 C12 C13 120.5(3)
C11 C12 H12 120.0(17)
C13 C12 H12 119.4(17)
C14 C13 C12 118.3(3)
C14 C13 H13 126(2)
C12 C13 H13 116(2)
C15 C14 C13 123.1(3)
C15 C14 F2 118.6(3)
C13 C14 F2 118.3(4)
C14 C15 C16 118.7(3)
C14 C15 H15 125(2)
C16 C15 H15 116(2)
C11 C16 C15 119.7(4)
C11 C16 H16 119.9(19)
C15 C16 H16 120(2)

loop_
_geom_bond_atom_site_label_1
_geom_bond_atom_site_label_2
_geom_bond_distance
Co1 Cl4 2.2556(5)
Co1 Cl1 2.2689(5)
Co1 Cl3 2.2706(5)
Co1 Cl2 2.2827(5)
N1 C2 1.492(3)
N1 H1A 0.89(3)
N1 H1B 0.83(3)
N1 H1C 0.93(4)
C1 C2 1.458(4)
C1 H1D 0.9800
C1 H1E 0.9800
C1 H1F 0.9800
C2 C3 1.514(3)
C2 H2D 1.0000
C3 C8 1.366(4)
C3 C4 1.396(4)
C4 C5 1.393(4)
C4 H4 0.83(3)
C5 C6 1.345(4)
C5 H5 0.91(3)
C6 C7 1.361(4)
C6 F1 1.368(3)
C7 C8 1.379(4)
C7 H7 1.02(4)
C8 H8 0.92(3)
N2 C10 1.495(3)
N2 H2A 0.83(3)
N2 H2B 0.89(3)
N2 H2C 0.82(3)
C9 C10 1.512(3)
C9 H9A 0.98(3)
C9 H9B 0.96(3)
C9 H9C 0.95(3)
C10 C11 1.510(3)
C10 H10 0.98(2)
C11 C12 1.382(4)
C11 C16 1.385(3)
C12 C13 1.397(3)
C12 H12 0.94(3)
C13 C14 1.364(5)
C13 H13 0.92(3)
C14 C15 1.353(6)
C14 F2 1.368(3)
C15 C16 1.408(5)
C15 H15 1.04(4)
C16 H16 1.11(4)

loop_
_geom_hbond_atom_site_label_D
_geom_hbond_atom_site_label_H
_geom_hbond_atom_site_label_A
_geom_hbond_distance_DH
_geom_hbond_distance_HA
_geom_hbond_distance_DA
_geom_hbond_angle_DHA
_geom_hbond_site_symmetry_A
N1 H1A Cl2 0.89(3) 2.41(3) 3.2989(19) 171(2) .
N1 H1B Cl3 0.83(3) 2.63(3) 3.365(2) 148(3) 2
N1 H1B Cl4 0.83(3) 2.86(3) 3.2379(18) 110(3) .
N1 H1C Cl4 0.93(4) 2.43(4) 3.311(2) 160(3) 2_655
N1 H1C Cl1 0.93(4) 2.97(3) 3.465(2) 115(2) 2_655
N2 H2A Cl2 0.83(3) 2.42(3) 3.2534(19) 177(2) .
N2 H2B Cl3 0.89(3) 2.37(3) 3.2348(18) 165(2) 1_655
N2 H2B Cl1 0.89(3) 2.99(3) 3.4027(17) 110.2(19) .
N2 H2C Cl1 0.82(3) 2.67(3) 3.3076(19) 136(3) 2_665
N2 H2C Cl3 0.82(3) 2.71(3) 3.3563(19) 137(3) 2_665
